data_7027705
loop_
_publ_author_name
'Chang, Chao-Wan'
'Lin, Ying-Chih'
'Lee, Gene-Hsiang'
'Wang, Yu'

_publ_section_title
;
 Reactions of ruthenium acetylide complexes with
 benzylidenemalonitrile&#x200A;&#x2020;
;
_journal_issue 23
_journal_name_full 'Journal of the Chemical Society, Dalton Transactions'
_journal_page_first 4223
_journal_paper_doi 10.1039/a905788i
_journal_year 1999
_chemical_formula_moiety 'C26 H24 N2 O3 P Ru '
_chemical_formula_sum 'C26 H24 N2 O3 P Ru'
_chemical_formula_weight 544.53
_chemical_name_systematic ?
_space_group_IT_number 14
_symmetry_cell_setting monoclinic
_symmetry_space_group_name_Hall '-P 2yn'
_symmetry_space_group_name_H-M 'P 1 21/n 1'
_cell_angle_alpha 90.0
_cell_angle_beta 92.155(14)
_cell_angle_gamma 90.0
_cell_formula_units_Z 4
_cell_length_a 12.1184(18)
_cell_length_b 14.917(8)
_cell_length_c 13.498(3)
_cell_measurement_reflns_used 25
_cell_measurement_temperature 295
_cell_measurement_theta_max 12.18
_cell_measurement_theta_min 9.45
_cell_volume 2438.3(15)
_computing_cell_refinement 'NONIUS CAD4'
_computing_data_collection 'NONIUS CAD4'
_computing_data_reduction 'NRCVAX DATRD2'
_computing_molecular_graphics 'NRCVAX ORTEP'
_computing_publication_material 'NRCVAX TABLES'
_computing_structure_refinement 'NRCVAX LSTSQ'
_computing_structure_solution 'NRCVAX SOLVER'
_diffrn_ambient_temperature 295
_diffrn_measurement_device 'Nonius CAD-4    '
_diffrn_measurement_method 'Theta/2theta scan b/P/b '
_diffrn_radiation_monochromator graphite
_diffrn_radiation_source 'xray tube'
_diffrn_radiation_type 'Molybdenum K\a'
_diffrn_radiation_wavelength 0.71073
_diffrn_reflns_av_R_equivalents 0.000
_diffrn_reflns_limit_h_max 14
_diffrn_reflns_limit_h_min -14
_diffrn_reflns_limit_k_max 17
_diffrn_reflns_limit_k_min 0
_diffrn_reflns_limit_l_max 16
_diffrn_reflns_limit_l_min 0
_diffrn_reflns_number 4271
_diffrn_reflns_theta_max 24.94
_diffrn_reflns_theta_min 0.00
_diffrn_standards_decay_% 0.0
_diffrn_standards_interval_time 60
_diffrn_standards_number 3
_exptl_absorpt_coefficient_mu 0.79
_exptl_absorpt_correction_T_max 0.9788
_exptl_absorpt_correction_T_min 0.7217
_exptl_absorpt_correction_type empirical
_exptl_crystal_density_diffrn 1.483
_exptl_crystal_F_000 1103.05
_exptl_crystal_size_max 0.60
_exptl_crystal_size_mid 0.30
_exptl_crystal_size_min 0.10
_refine_diff_density_max 1.25
_refine_diff_density_min -0.55
_refine_ls_goodness_of_fit_obs 1.69
_refine_ls_matrix_type atomblock
_refine_ls_number_parameters 298
_refine_ls_number_reflns 2169
_refine_ls_R_factor_all 0.139
_refine_ls_R_factor_obs 0.058
_refine_ls_shift/esd_max 0.002
_refine_ls_structure_factor_coef F
_refine_ls_weighting_details 'w = 1/(\s^2^(F)+0.0001F^2^)'
_refine_ls_weighting_scheme calc
_refine_ls_wR_factor_all 0.059
_refine_ls_wR_factor_obs 0.052
_reflns_number_observed 2169
_reflns_number_total 4271
_reflns_observed_criterion 'Inet > 2.0\s(Inet)'
_cod_data_source_file 905788isup1.cif
_cod_data_source_block IC4997
_cod_depositor_comments
;
The following automatic conversions were performed:

'_symmetry_cell_setting' value 'Monoclinic' changed to 'monoclinic'
according to /home/saulius/struct/CIF-dictionaries/cif_core.dic
dictionary named 'cif_core.dic' version 2.4.2 from 2011-04-26.

Automatic conversion script
Id: cif_fix_values 1891 2012-01-12 08:04:46Z andrius 

The following automatic conversions were performed:

'_refine_ls_weighting_scheme' value '1/(\s^2^(F)+0.0001F^2^)' was
changed to 'calc'. New tag '_refine_ls_weighting_details' was
created. The value of the new tag was set to 'w =
1/(\s^2^(F)+0.0001F^2^)'.

Automatic conversion script
Id: cif_fix_values 3143 2015-03-26 13:38:13Z robertas 
;
_cod_original_cell_volume 2438.2(14)
_cod_original_sg_symbol_H-M 'P 21/n'
_cod_original_formula_sum 'C26 H24 N2 O3 P Ru '
_cod_database_code 7027705

loop_
_symmetry_equiv_pos_as_xyz
x,y,z
-x,-y,-z
1/2-x,1/2+y,1/2-z
1/2+x,1/2-y,1/2+z

loop_
_atom_site_aniso_label
_atom_site_aniso_U_11
_atom_site_aniso_U_22
_atom_site_aniso_U_33
_atom_site_aniso_U_12
_atom_site_aniso_U_13
_atom_site_aniso_U_23
_atom_site_aniso_type_symbol
Ru 0.0317(4) 0.0349(4) 0.0393(4) -0.0008(6) 0.0012(3) 0.0018(6) Ru
P 0.0319(16) 0.0517(20) 0.0398(17) 0.0008(15) -0.0043(13) -0.0003(15) P
O1 0.036(4) 0.091(6) 0.078(5) -0.011(5) 0.001(4) 0.023(5) O
O2 0.037(4) 0.056(5) 0.048(5) 0.010(4) -0.013(4) -0.006(4) O
O3 0.038(5) 0.084(6) 0.074(6) 0.014(5) -0.008(4) -0.036(5) O
C1 0.045(7) 0.039(7) 0.036(6) -0.018(6) -0.016(5) 0.010(5) C
C2 0.068(8) 0.028(6) 0.034(6) -0.003(6) 0.009(6) 0.005(5) C
C3 0.049(7) 0.026(6) 0.044(7) 0.007(5) 0.035(5) 0.003(5) C
C4 0.038(6) 0.048(7) 0.034(6) -0.001(6) -0.006(5) 0.002(5) C
C5 0.023(6) 0.072(9) 0.044(7) 0.002(6) -0.006(5) -0.002(6) C
C6 0.054(7) 0.053(8) 0.032(6) -0.004(6) -0.004(5) 0.013(6) C
C7 0.032(6) 0.044(7) 0.030(6) 0.003(5) -0.002(5) 0.007(5) C
C8 0.052(7) 0..056(8) 0.043(7) 0.004(6) 0.008(6) 0.000(6) C
C9 0.064(8) 0.084(10) 0.034(7) -0.010(8) -0.009(6) 0.019(7) C
C10 0.071(9) 0.105(11) 0.029(7) -0.013(8) 0.007(6) -0.007(7) C
C11 0.064(8) 0.094(10) 0.044(7) 0.000(8) 0.007(6) -0.026(7) C
C12 0.038(6) 0.072(8) 0.042(7) 0.004(6) 0.002(5) 0.002(6) C
C13 0.038(6) 0.035(7) 0.037(6) -0.004(5) -0.006(5) -0.009(5) C
C14 0.038(7) 0.053(8) 0.047(7) -0.010(6) 0.001(5) 0.013(6) C
C15 0.048(8) 0.075(10) 0.061(8) -0.029(7) 0.007(6) 0.006(7) C
C16 0.038(7) 0.088(10) 0.068(9) -0.020(7) 0.004(6) -0.011(7) C
C17 0.027(6) 0.070(9) 0.077(9) 0.002(6) 0.001(6) 0.000(7) C
C18 0.042(7) 0.054(8) 0.049(7) -0.001(6) 0.002(6) -0.001(6) C
C19 0.043(7) 0.087(10) 0.105(10) -0.007(8) 0.014(7) 0.022(9) C
C20 0.063(8) 0.070(9) 0.065(8) 0.007(8) -0.025(6) -0.017(8) C
C21 0.080(10) 0.073(10) 0.106(12) 0.012(9) 0.006(9) -0.041(9) C
C22 0.043(7) 0.033(7) 0.136(12) 0.012(6) 0.007(8) -0.012(8) C
C23 0.089(10) 0.036(8) 0.062(8) 0.022(7) -0.013(7) -0.011(6) C
C24 0.084(10) 0.057(8) 0.042(7) 0.005(7) 0.011(6) 0.016(6) C
C25 0.049(8) 0.042(8) 0.109(11) -0.005(6) 0.001(7) 0.025(7) C
C26 0.076(9) 0.054(8) 0.046(7) 0.010(7) 0.002(6) 0.013(6) C
N1 0.055(7) 0.118(9) 0.047(6) -0.007(7) 0.001(5) 0.024(6) N
N2 0.110(9) 0.072(8) 0.071(8) -0.022(7) -0.027(7) -0.002(6) N

loop_
_atom_site_label
_atom_site_fract_x
_atom_site_fract_y
_atom_site_fract_z
_atom_site_U_iso_or_equiv
_atom_site_thermal_displace_type
_atom_site_refinement_flags
_atom_site_type_symbol
Ru 0.22718(7) 0.98376(6) 0.21590(6) 0.0353(4) Uani . Ru
P 0.40102(23) 0.94076(20) 0.18907(20) 0.0413(17) Uani . P
O1 0.4621(5) 1.0161(6) 0.1268(5) 0.068(5) Uani . O
O2 0.4852(5) 0.9197(4) 0.2800(5) 0.048(4) Uani . O
O3 0.4136(5) 0.8510(5) 0.1301(5) 0.066(5) Uani . O
C1 0.2373(8) 0.8633(7) 0.3162(7) 0.040(6) Uani . C
C2 0.1433(9) 0.8618(6) 0.2499(7) 0.043(7) Uani . C
C3 0.1738(8) 0.8759(6) 0.1507(7) 0.039(6) Uani . C
C4 0.1427(8) 0.8379(7) 0.0605(7) 0.040(6) Uani . C
C5 0.1661(8) 0.8827(7) -0.0308(7) 0.046(7) Uani . C
C6 0.0985(9) 0.7515(7) 0.0520(7) 0.047(7) Uani . C
C7 0.2227(7) 0.8770(6) 0.4275(7) 0.036(6) Uani . C
C8 0.2881(8) 0.8274(7) 0.4916(7) 0.050(7) Uani . C
C9 0.2819(9) 0.8371(8) 0.5932(7) 0.061(8) Uani . C
C10 0.2104(10) 0.8942(9) 0.6325(7) 0.068(9) Uani . C
C11 0.1433(9) 0.9454(8) 0.5708(8) 0.067(8) Uani . C
C12 0.1491(8) 0.9366(7) 0.4694(7) 0.051(7) Uani . C
C13 0.0227(8) 0.8509(6) 0.2733(7) 0.037(6) Uani . C
C14 -0.0068(8) 0.7930(7) 0.3499(7) 0.046(6) Uani . C
C15 -0.1171(9) 0.7811(8) 0.3696(8) 0.061(8) Uani . C
C16 -0.2002(9) 0.8251(8) 0.3163(8) 0.065(8) Uani . C
C17 -0.1718(8) 0.8807(8) 0.2406(8) 0.058(8) Uani . C
C18 -0.0627(8) 0.8932(7) 0.2182(7) 0.048(7) Uani . C
C19 0.5760(9) 1.0261(9) 0.1190(9) 0.078(9) Uani . C
C20 0.4934(9) 0.9778(8) 0.3653(8) 0.067(8) Uani . C
C21 0.5084(11) 0.7960(8) 0.1274(10) 0.086(10) Uani . C
C22 0.1027(9) 1.0893(7) 0.2448(10) 0.070(9) Uani . C
C23 0.2021(10) 1.1120(7) 0.3004(8) 0.063(8) Uani . C
C24 0.2755(10) 1.1257(8) 0.2358(8) 0.061(8) Uani . C
C25 0.2396(9) 1.1133(7) 0.1419(9) 0.067(9) Uani . C
C26 0.1292(10) 1.0914(7) 0.1439(8) 0.059(7) Uani . C
N1 0.1791(7) 0.9191(7) -0.1024(6) 0.073(7) Uani . N
N2 0.0668(9) 0.6799(7) 0.0480(7) 0.085(8) Uani . N
H8 0.339 0.786 0.465 0.0601 Uiso . H
H9 0.328 0.803 0.636 0.0710 Uiso . H
H10 0.206 0.899 0.702 0.0792 Uiso . H
H11 0.093 0.987 0.598 0.0759 Uiso .. H
H12 0.102 0.971 0.427 0.0612 Uiso . H
H14 0.048 0.761 0.387 0.0543 Uiso . H
H15 -0.136 0.744 0.424 0.0710 Uiso . H
H16 -0.275 0.815 0.330 0.0736 Uiso . H
H17 -0.228 0.912 0.205 0.0674 Uiso . H
H18 -0.046 0.930 0.165 0.0600 Uiso . H
H19a 0.593 1.076 0.079 0.0870 Uiso . H
H19b 0.610 1.036 0.185 0.0870 Uiso . H
H19c 0.608 0.973 0.093 0.0870 Uiso . H
H20a 0.548 0.954 0.412 0.0742 Uiso . H
H20b 0.515 1.036 0.346 0.0742 Uiso . H
H20c 0.424 0.980 0.396 0.0742 Uiso . H
H21a 0.494 0.745 0.086 0.0955 Uiso . H
H21b 0.569 0.829 0.102 0.0955 Uiso . H
H21c 0.529 0.776 0.193 0.0955 Uiso . H
H22 0.032 1.075 0.271 0.0806 Uiso . H
H23 0.209 1.118 0.370 0.0736 Uiso . H
H24 0.348 1.142 0.253 0.0827 Uiso . H
H25 0.281 1.119 0.084 0.0736 Uiso . H
H26 0.081 1.079 0.089 0.0720 Uiso . H

loop_
_atom_type_symbol
_atom_type_scat_dispersion_real
_atom_type_scat_dispersion_imag
_atom_type_scat_source
C 0.002 0.002 'International Tables Vol. IV Table 2.2B'
H 0.000 0.000 'International Tables Vol. IV Table 2.2B'
N 0.004 0.003 'International Tables Vol. IV Table 2.2B'
O 0.008 0.006 'International Tables Vol. IV Table 2.2B'
P 0.090 0.095 'International Tables Vol. IV Table 2.2B'
Ru -1.420 0.836 'International Tables Vol. IV Table 2.2B'

loop_
_geom_angle_atom_site_label_1
_geom_angle_atom_site_label_2
_geom_angle_atom_site_label_3
_geom_angle
P Ru C1 80.7(3)
P Ru C2 104.3(3)
P Ru C3 89.3(3)
P Ru C22 151.3(3)
P Ru C23 118.0(3)
P Ru C24 92.7(3)
P Ru C25 95.6(3)
P Ru C26 129.2(3)
C1 Ru C2 37.7(4)
C1 Ru C3 67.6(4)
C1 Ru C22 118.8(4)
C1 Ru C23 112.3(4)
C1 Ru C24 133.1(4)
C1 Ru C25 168.2(4)
C1 Ru C26 149.8(4)
C2 Ru C3 40.3(4)
C2 Ru C22 103.5(4)
C2 Ru C23 122.6(4)
C2 Ru C24 156.0(4)
C2 Ru C25 153.0(4)
C2 Ru C26 117.5(4)
C3 Ru C22 116.8(4)
C3 Ru C23 152.6(4)
C3 Ru C24 159.2(4)
C3 Ru C25 123.8(4)
C3 Ru C26 103.9(4)
C22 Ru C23 37.4(4)
C22 Ru C24 58.6(4)
C22 Ru C25 60.8(4)
C22 Ru C26 37.2(4)
C23 Ru C24 33.5(4)
C23 Ru C25 59.6(4)
C23 Ru C26 61.5(4)
C24 Ru C25 35.4(4)
C24 Ru C26 59.4(4)
C25 Ru C26 36.7(4)
Ru P O1 109.8(3)
Ru P O2 120.6(3)
Ru P O3 115.8(3)
O1 P O2 104.3(4)
O1 P O3 106.1(4)
O2 P O3 98.6(4)
P O1 C19 126.3(7)
P O2 C20 121.2(6)
P O3 C21 127.2(7)
Ru C1 C2 67.0(5)
Ru C1 C7 118.5(6)
C2 C1 C7 120.0(8)
Ru C2 C1 75.3(6)
Ru C2 C3 61.9(5)
Ru C2 C13 127.2(7)
C1 C2 C3 111.1(9)
C1 C2 C13 128.8(8)
C3 C2 C13 120.0(9)
Ru C3 C2 77.8(6)
Ru C3 C4 144.8(7)
C2 C3 C4 134.3(9)
C3 C4 C5 120.6(9)
C3 C4 C6 122.7(9)
C5 C4 C6 116.4(9)
C4 C5 N1 176.7(10)
C4 C6 N2 176.6(11)
C1 C7 C8 117.5(8)
C1 C7 C12 125.6(8)
C8 C7 C12 117.0(9)
C7 C8 C9 121.2(10)
C8 C9 C10 121.3(10)
C9 C10 C11 119.4(9)
C10 C11 C12 119.9(10)
C7 C12 C11 121.3(9)
C2 C13 C14 119.6(8)
C2 C13 C18 122.7(9)
C14 C13 C18 117.6(9)
C13 C14 C15 119.7(9)
C14 C15 C16 121.9(10)
C15 C16 C17 118.5(10)
C16 C17 C18 121.0(10)
C13 C18 C17 121.2(10)
Ru C22 C23 72.4(6)
Ru C22 C26 70.5(6)
C23 C22 C26 106.4(10)
Ru C23 C22 70.2(6)
Ru C23 C24 71.5(7)
C22 C23 C24 105.7(10)
Ru C24 C23 75.1(7)
Ru C24 C25 71.2(7)
C23 C24 C25 114.3(11)
Ru C25 C24 73.4(7)
Ru C25 C26 72.3(6)
C24 C25 C26 107.2(10)
Ru C26 C22 72.3(6)
Ru C26 C25 71.0(6)
C22 C26 C25 106.3(10)

loop_
_geom_bond_atom_site_label_1
_geom_bond_atom_site_label_2
_geom_bond_distance
Ru P 2.245(3)
Ru C1 2.250(9)
Ru C2 2.142(10)
Ru C3 1.934(10)
Ru C22 2.224(10)
Ru C23 2.253(10)
Ru C24 2.211(12)
Ru C25 2.183(11)
Ru C26 2.201(11)
P O1 1.601(8)
P O2 1.598(7)
P O3 1.568(8)
O1 C19 1.397(12)
O2 C20 1.441(12)
O3 C21 1.412(14)
C1 C2 1.422(14)
C1 C7 1.534(13)
C2 C3 1.418(13)
C2 C13 1.515(14)
C3 C4 1.382(13)
C4 C5 1.439(14)
C4 C6 1.399(14)
C5 N1 1.124(13)
C6 N2 1.135(14)
C7 C8 1.369(13)
C7 C12 1.394(14)
C8 C9 1.384(14)
C9 C10 1.339(17)
C10 C11 1.374(17)
C11 C12 1.379(14)
C13 C14 1.404(14)
C13 C18 1.401(14)
C14 C15 1.384(14)
C15 C16 1.382(16)
C16 C17 1.370(16)
C17 C18 1.379(14)
C22 C23 1.436(16)
C22 C26 1.410(17)
C23 C24 1.286(16)
C24 C25 1.337(16)
C25 C26 1.379(16)
